data_1508950
loop_
_publ_author_name
'Nakai, Kenichiro'
'Kurahashi, Takuya'
'Matsubara, Seijiro'

_publ_section_title
;
 Synthesis of Quinolones by Nickel-Catalyzed Cycloaddition via Elimination
 of Nitrile.
;
_journal_issue 4
_journal_name_full 'Organic letters'
_journal_page_first 856
_journal_page_last 859
_journal_paper_doi 10.1021/ol303546p
_journal_volume 15
_journal_year 2013
_chemical_formula_sum 'C27 H19 N O'
_chemical_formula_weight 373.43
_chemical_name_systematic
; 
 ? 
;
_space_group_IT_number 2
_symmetry_cell_setting triclinic
_symmetry_space_group_name_Hall '-P 1'
_symmetry_space_group_name_H-M 'P -1'
_atom_sites_solution_hydrogens geom
_atom_sites_solution_primary direct
_atom_sites_solution_secondary difmap
_audit_creation_method SHELXL-97
_cell_angle_alpha 94.230(5)
_cell_angle_beta 97.208(5)
_cell_angle_gamma 116.495(4)
_cell_formula_units_Z 2
_cell_length_a 9.459(3)
_cell_length_b 10.483(3)
_cell_length_c 11.488(3)
_cell_measurement_reflns_used 2705
_cell_measurement_temperature 298(2)
_cell_measurement_theta_max 0.00
_cell_measurement_theta_min 0.00
_cell_volume 1000.6(5)
_computing_cell_refinement 'Bruker SMART'
_computing_data_collection 'Bruker SMART'
_computing_data_reduction 'Bruker SAINT'
_computing_molecular_graphics 'Bruker SHELXTL'
_computing_publication_material 'Bruker SHELXTL'
_computing_structure_refinement 'SHELXL-97 (Sheldrick, 1997)'
_computing_structure_solution 'SHELXS-97 (Sheldrick, 1990)'
_diffrn_ambient_temperature 298(2)
_diffrn_measured_fraction_theta_full 0.965
_diffrn_measured_fraction_theta_max 0.965
_diffrn_measurement_device_type 'CCD area detector'
_diffrn_measurement_method 'phi and omega scans'
_diffrn_radiation_monochromator graphite
_diffrn_radiation_source 'fine-focus sealed tube'
_diffrn_radiation_type MoK\a
_diffrn_radiation_wavelength 0.71073
_diffrn_reflns_av_R_equivalents 0.0140
_diffrn_reflns_av_sigmaI/netI 0.0239
_diffrn_reflns_limit_h_max 12
_diffrn_reflns_limit_h_min -12
_diffrn_reflns_limit_k_max 13
_diffrn_reflns_limit_k_min -12
_diffrn_reflns_limit_l_max 12
_diffrn_reflns_limit_l_min -14
_diffrn_reflns_number 6127
_diffrn_reflns_theta_full 27.11
_diffrn_reflns_theta_max 27.11
_diffrn_reflns_theta_min 2.19
_exptl_absorpt_coefficient_mu 0.075
_exptl_absorpt_correction_T_max 0.9970
_exptl_absorpt_correction_T_min 0.9926
_exptl_absorpt_correction_type none
_exptl_crystal_colour colorless
_exptl_crystal_density_diffrn 1.239
_exptl_crystal_density_method 'not measured'
_exptl_crystal_description plate
_exptl_crystal_F_000 392
_exptl_crystal_size_max 0.10
_exptl_crystal_size_mid 0.08
_exptl_crystal_size_min 0.04
_refine_diff_density_max 0.204
_refine_diff_density_min -0.203
_refine_diff_density_rms 0.038
_refine_ls_extinction_method none
_refine_ls_goodness_of_fit_ref 1.083
_refine_ls_hydrogen_treatment constr
_refine_ls_matrix_type full
_refine_ls_number_parameters 262
_refine_ls_number_reflns 4264
_refine_ls_number_restraints 0
_refine_ls_restrained_S_all 1.083
_refine_ls_R_factor_all 0.0540
_refine_ls_R_factor_gt 0.0445
_refine_ls_shift/su_max 0.000
_refine_ls_shift/su_mean 0.000
_refine_ls_structure_factor_coef Fsqd
_refine_ls_weighting_details 'calc w=1/[\s^2^(Fo^2^)+(0.0847P)^2^+0.0263P] where P=(Fo^2^+2Fc^2^)/3'
_refine_ls_weighting_scheme calc
_refine_ls_wR_factor_gt 0.1312
_refine_ls_wR_factor_ref 0.1388
_reflns_number_gt 3327
_reflns_number_total 4264
_reflns_threshold_expression >2sigma(I)
_cod_data_source_file ol303546p_si_004.cif
_cod_data_source_block 3bg
_cod_depositor_comments
;
The following automatic conversions were performed:

'_symmetry_cell_setting' value 'Triclinic' changed to 'triclinic'
according to /home/saulius/struct/CIF-dictionaries/cif_core.dic
dictionary named 'cif_core.dic' version 2.4.2 from 2011-04-26.

Automatic conversion script
Id: cif_fix_values 1891 2012-01-12 08:04:46Z andrius 
;
_cod_original_sg_symbol_H-M P-1
_cod_database_code 1508950

loop_
_symmetry_equiv_pos_as_xyz
'x, y, z'
'-x, -y, -z'

loop_
_atom_site_label
_atom_site_type_symbol
_atom_site_fract_x
_atom_site_fract_y
_atom_site_fract_z
_atom_site_U_iso_or_equiv
_atom_site_adp_type
_atom_site_occupancy
_atom_site_symmetry_multiplicity
_atom_site_calc_flag
_atom_site_refinement_flags
N1 N 0.90945(10) 0.68001(10) 0.31162(8) 0.0459(2) Uani 1 1 d .
O1 O 0.68005(9) 0.68093(10) 0.34909(7) 0.0563(2) Uani 1 1 d .
C1 C 0.89214(12) 0.75284(11) 0.51250(9) 0.0417(2) Uani 1 1 d .
C2 C 1.06623(13) 0.70170(12) 0.34844(10) 0.0457(3) Uani 1 1 d .
C3 C 0.81638(12) 0.70186(12) 0.38748(9) 0.0437(3) Uani 1 1 d .
C4 C 1.04611(12) 0.78001(12) 0.55049(10) 0.0440(3) Uani 1 1 d .
C5 C 1.13747(13) 0.75290(12) 0.46818(10) 0.0471(3) Uani 1 1 d .
C6 C 0.78972(12) 0.77473(11) 0.59265(9) 0.0410(2) Uani 1 1 d .
C7 C 0.66072(13) 0.65687(12) 0.61957(10) 0.0485(3) Uani 1 1 d .
H7 H 0.6378 0.5644 0.5870 0.058 Uiso 1 1 calc R
C8 C 1.12403(13) 0.83656(13) 0.67750(10) 0.0492(3) Uani 1 1 d .
C9 C 0.83755(13) 0.63556(13) 0.18747(10) 0.0492(3) Uani 1 1 d .
C10 C 1.15240(15) 0.67374(14) 0.26810(11) 0.0554(3) Uani 1 1 d .
H10 H 1.1057 0.6401 0.1887 0.067 Uiso 1 1 calc R
C11 C 1.29474(15) 0.77317(16) 0.50349(12) 0.0617(3) Uani 1 1 d .
H11 H 1.3433 0.8061 0.5827 0.074 Uiso 1 1 calc R
C12 C 1.30668(15) 0.69635(16) 0.30737(13) 0.0634(4) Uani 1 1 d .
H12 H 1.3635 0.6778 0.2537 0.076 Uiso 1 1 calc R
C13 C 1.37828(15) 0.74590(17) 0.42472(13) 0.0678(4) Uani 1 1 d .
H13 H 1.4824 0.7606 0.4501 0.081 Uiso 1 1 calc R
C14 C 0.56572(14) 0.67539(15) 0.69441(11) 0.0566(3) Uani 1 1 d .
H14 H 0.4801 0.5954 0.7126 0.068 Uiso 1 1 calc R
C15 C 0.81972(14) 0.91074(13) 0.64086(11) 0.0546(3) Uani 1 1 d .
H15 H 0.9055 0.9911 0.6233 0.066 Uiso 1 1 calc R
C16 C 0.59738(15) 0.81161(15) 0.74205(11) 0.0583(3) Uani 1 1 d .
H16 H 0.5333 0.8239 0.7924 0.070 Uiso 1 1 calc R
C17 C 0.76200(15) 0.49207(15) 0.14184(12) 0.0608(3) Uani 1 1 d .
H17 H 0.7578 0.4235 0.1901 0.073 Uiso 1 1 calc R
C18 C 1.07153(17) 0.75391(17) 0.76529(12) 0.0650(4) Uani 1 1 d .
H18 H 0.9859 0.6616 0.7462 0.078 Uiso 1 1 calc R
C19 C 0.72339(17) 0.92897(15) 0.71509(12) 0.0633(3) Uani 1 1 d .
H19 H 0.7445 1.0212 0.7467 0.076 Uiso 1 1 calc R
C20 C 0.84555(18) 0.73791(17) 0.11678(12) 0.0689(4) Uani 1 1 d .
H20 H 0.8978 0.8352 0.1482 0.083 Uiso 1 1 calc R
C21 C 1.25029(17) 0.97399(16) 0.70844(13) 0.0703(4) Uani 1 1 d .
H21 H 1.2865 1.0313 0.6499 0.084 Uiso 1 1 calc R
C22 C 1.2712(2) 0.9436(3) 0.91182(16) 0.0959(6) Uani 1 1 d .
H22 H 1.3211 0.9793 0.9905 0.115 Uiso 1 1 calc R
C23 C 0.7749(2) 0.6945(2) -0.00164(14) 0.0881(5) Uani 1 1 d .
H23 H 0.7799 0.7629 -0.0503 0.106 Uiso 1 1 calc R
C24 C 0.6921(2) 0.4502(2) 0.02327(14) 0.0820(5) Uani 1 1 d .
H24 H 0.6411 0.3531 -0.0085 0.098 Uiso 1 1 calc R
C25 C 1.1464(2) 0.8082(2) 0.88295(14) 0.0870(5) Uani 1 1 d .
H25 H 1.1111 0.7516 0.9421 0.104 Uiso 1 1 calc R
C26 C 1.3229(2) 1.0268(2) 0.82504(17) 0.0940(6) Uani 1 1 d .
H26 H 1.4075 1.1195 0.8448 0.113 Uiso 1 1 calc R
C27 C 0.6978(2) 0.5514(2) -0.04740(13) 0.0902(5) Uani 1 1 d .
H27 H 0.6490 0.5228 -0.1268 0.108 Uiso 1 1 calc R

loop_
_atom_site_aniso_label
_atom_site_aniso_U_11
_atom_site_aniso_U_22
_atom_site_aniso_U_33
_atom_site_aniso_U_23
_atom_site_aniso_U_13
_atom_site_aniso_U_12
N1 0.0414(5) 0.0555(6) 0.0428(5) 0.0006(4) 0.0053(4) 0.0255(4)
O1 0.0399(4) 0.0777(6) 0.0517(5) -0.0012(4) 0.0021(3) 0.0304(4)
C1 0.0391(5) 0.0425(6) 0.0449(6) 0.0044(4) 0.0067(4) 0.0205(4)
C2 0.0407(5) 0.0486(6) 0.0519(6) 0.0046(5) 0.0089(4) 0.0244(5)
C3 0.0377(5) 0.0474(6) 0.0467(6) 0.0033(5) 0.0067(4) 0.0209(5)
C4 0.0404(5) 0.0460(6) 0.0467(6) 0.0036(4) 0.0047(4) 0.0222(5)
C5 0.0412(6) 0.0539(6) 0.0518(6) 0.0050(5) 0.0068(5) 0.0276(5)
C6 0.0375(5) 0.0470(6) 0.0398(5) 0.0054(4) 0.0031(4) 0.0216(4)
C7 0.0446(6) 0.0473(6) 0.0510(6) 0.0054(5) 0.0063(5) 0.0197(5)
C8 0.0440(6) 0.0614(7) 0.0473(6) -0.0004(5) 0.0013(4) 0.0317(5)
C9 0.0438(6) 0.0650(7) 0.0421(6) 0.0001(5) 0.0062(4) 0.0296(5)
C10 0.0519(6) 0.0629(7) 0.0562(7) 0.0007(6) 0.0129(5) 0.0310(6)
C11 0.0479(6) 0.0849(9) 0.0590(8) 0.0007(6) 0.0020(5) 0.0398(7)
C12 0.0540(7) 0.0766(9) 0.0728(9) 0.0037(7) 0.0209(6) 0.0402(7)
C13 0.0473(7) 0.0908(10) 0.0766(9) 0.0039(7) 0.0083(6) 0.0435(7)
C14 0.0451(6) 0.0663(8) 0.0539(7) 0.0121(6) 0.0132(5) 0.0200(5)
C15 0.0533(6) 0.0469(6) 0.0628(7) 0.0056(5) 0.0176(5) 0.0207(5)
C16 0.0531(7) 0.0802(9) 0.0469(6) 0.0046(6) 0.0144(5) 0.0348(6)
C17 0.0592(7) 0.0657(8) 0.0561(7) -0.0029(6) 0.0065(6) 0.0303(6)
C18 0.0650(8) 0.0784(9) 0.0559(8) 0.0113(6) 0.0036(6) 0.0384(7)
C19 0.0705(8) 0.0578(8) 0.0666(8) -0.0022(6) 0.0185(6) 0.0339(7)
C20 0.0800(9) 0.0752(9) 0.0577(8) 0.0072(7) 0.0060(7) 0.0430(8)
C21 0.0581(7) 0.0709(9) 0.0671(9) -0.0048(7) 0.0017(6) 0.0215(7)
C22 0.0877(12) 0.1394(17) 0.0572(9) -0.0293(10) -0.0181(8) 0.0635(13)
C23 0.1166(14) 0.1162(14) 0.0546(9) 0.0179(9) 0.0097(8) 0.0743(12)
C24 0.0875(10) 0.0887(11) 0.0640(9) -0.0227(8) -0.0072(7) 0.0457(9)
C25 0.0969(12) 0.1321(16) 0.0520(8) 0.0175(9) 0.0072(8) 0.0711(12)
C26 0.0744(10) 0.0962(13) 0.0819(12) -0.0301(10) -0.0123(9) 0.0265(9)
C27 0.1122(13) 0.1243(15) 0.0479(8) -0.0113(9) -0.0079(8) 0.0757(12)

loop_
_atom_type_symbol
_atom_type_description
_atom_type_scat_dispersion_real
_atom_type_scat_dispersion_imag
_atom_type_scat_source
C C 0.0033 0.0016 'International Tables Vol C Tables 4.2.6.8 and 6.1.1.4'
H H 0.0000 0.0000 'International Tables Vol C Tables 4.2.6.8 and 6.1.1.4'
N N 0.0061 0.0033 'International Tables Vol C Tables 4.2.6.8 and 6.1.1.4'
O O 0.0106 0.0060 'International Tables Vol C Tables 4.2.6.8 and 6.1.1.4'

loop_
_geom_angle_atom_site_label_1
_geom_angle_atom_site_label_2
_geom_angle_atom_site_label_3
_geom_angle
C3 N1 C2 123.91(9)
C3 N1 C9 116.42(9)
C2 N1 C9 119.65(9)
C4 C1 C3 121.34(10)
C4 C1 C6 123.24(10)
C3 C1 C6 115.42(9)
N1 C2 C10 121.22(11)
N1 C2 C5 118.87(9)
C10 C2 C5 119.91(10)
O1 C3 N1 120.41(10)
O1 C3 C1 123.31(10)
N1 C3 C1 116.27(9)
C1 C4 C5 120.30(10)
C1 C4 C8 120.92(10)
C5 C4 C8 118.78(9)
C2 C5 C11 117.98(10)
C2 C5 C4 119.24(10)
C11 C5 C4 122.77(11)
C15 C6 C7 118.53(10)
C15 C6 C1 121.54(10)
C7 C6 C1 119.93(10)
C14 C7 C6 120.58(11)
C14 C7 H7 119.7
C6 C7 H7 119.7
C18 C8 C21 118.84(12)
C18 C8 C4 120.92(11)
C21 C8 C4 120.24(11)
C17 C9 C20 120.85(12)
C17 C9 N1 119.68(11)
C20 C9 N1 119.47(11)
C12 C10 C2 119.70(12)
C12 C10 H10 120.1
C2 C10 H10 120.1
C13 C11 C5 121.86(12)
C13 C11 H11 119.1
C5 C11 H11 119.1
C13 C12 C10 121.19(11)
C13 C12 H12 119.4
C10 C12 H12 119.4
C11 C13 C12 119.36(11)
C11 C13 H13 120.3
C12 C13 H13 120.3
C16 C14 C7 120.22(11)
C16 C14 H14 119.9
C7 C14 H14 119.9
C6 C15 C19 120.73(11)
C6 C15 H15 119.6
C19 C15 H15 119.6
C19 C16 C14 119.75(11)
C19 C16 H16 120.1
C14 C16 H16 120.1
C9 C17 C24 119.35(14)
C9 C17 H17 120.3
C24 C17 H17 120.3
C8 C18 C25 120.04(15)
C8 C18 H18 120.0
C25 C18 H18 120.0
C16 C19 C15 120.17(12)
C16 C19 H19 119.9
C15 C19 H19 119.9
C9 C20 C23 119.18(15)
C9 C20 H20 120.4
C23 C20 H20 120.4
C26 C21 C8 120.62(15)
C26 C21 H21 119.7
C8 C21 H21 119.7
C25 C22 C26 119.86(15)
C25 C22 H22 120.1
C26 C22 H22 120.1
C27 C23 C20 120.26(16)
C27 C23 H23 119.9
C20 C23 H23 119.9
C27 C24 C17 120.14(15)
C27 C24 H24 119.9
C17 C24 H24 119.9
C22 C25 C18 120.35(16)
C22 C25 H25 119.8
C18 C25 H25 119.8
C22 C26 C21 120.29(16)
C22 C26 H26 119.9
C21 C26 H26 119.9
C23 C27 C24 120.21(14)
C23 C27 H27 119.9
C24 C27 H27 119.9

loop_
_geom_bond_atom_site_label_1
_geom_bond_atom_site_label_2
_geom_bond_distance
N1 C3 1.3893(13)
N1 C2 1.3991(14)
N1 C9 1.4455(14)
O1 C3 1.2232(13)
C1 C4 1.3582(15)
C1 C3 1.4658(15)
C1 C6 1.4934(14)
C2 C10 1.4015(16)
C2 C5 1.4036(16)
C4 C5 1.4513(15)
C4 C8 1.4955(15)
C5 C11 1.4059(16)
C6 C15 1.3796(17)
C6 C7 1.3846(15)
C7 C14 1.3818(17)
C7 H7 0.9300
C8 C18 1.3730(19)
C8 C21 1.3824(19)
C9 C17 1.3706(18)
C9 C20 1.3741(19)
C10 C12 1.3784(18)
C10 H10 0.9300
C11 C13 1.3667(18)
C11 H11 0.9300
C12 C13 1.3782(19)
C12 H12 0.9300
C13 H13 0.9300
C14 C16 1.3750(19)
C14 H14 0.9300
C15 C19 1.3858(17)
C15 H15 0.9300
C16 C19 1.3678(19)
C16 H16 0.9300
C17 C24 1.383(2)
C17 H17 0.9300
C18 C25 1.393(2)
C18 H18 0.9300
C19 H19 0.9300
C20 C23 1.383(2)
C20 H20 0.9300
C21 C26 1.376(2)
C21 H21 0.9300
C22 C25 1.362(3)
C22 C26 1.365(3)
C22 H22 0.9300
C23 C27 1.367(3)
C23 H23 0.9300
C24 C27 1.369(3)
C24 H24 0.9300
C25 H25 0.9300
C26 H26 0.9300
C27 H27 0.9300

loop_
_cod_related_entry_id
_cod_related_entry_database
_cod_related_entry_code
1 ChemSpider 30652125
